data_4085585
loop_
_publ_author_name
'Bola\~no, Tamara'
'Esteruelas, Miguel A.'
'Fern\'andez, Israel'
'O\~nate, Enrique'
'Palacios, Adri\'an'
'Tsai, Jui-Yi'
'Xia, Chuanjun'

_publ_section_title
;
 Osmium(II)--Bis(dihydrogen) Complexes ContainingCaryl,CNHC--Chelate
 Ligands: Preparation, Bonding Situation, and Acidity
;
_journal_issue 4
_journal_name_full Organometallics
_journal_page_first 778
_journal_paper_doi 10.1021/om501275c
_journal_volume 34
_journal_year 2015
_chemical_formula_sum 'C45 H40 N2 O2 Os P2'
_chemical_formula_weight 892.93
_chemical_name_systematic
; 
 ? 
;
_space_group_IT_number 14
_symmetry_cell_setting monoclinic
_symmetry_space_group_name_Hall '-P 2yn'
_symmetry_space_group_name_H-M 'P 1 21/n 1'
_atom_sites_solution_hydrogens geom
_atom_sites_solution_primary direct
_atom_sites_solution_secondary difmap
_audit_creation_method SHELXL-97
_cell_angle_alpha 90.00
_cell_angle_beta 90.4110(10)
_cell_angle_gamma 90.00
_cell_formula_units_Z 4
_cell_length_a 10.0601(4)
_cell_length_b 18.5522(8)
_cell_length_c 19.7318(9)
_cell_measurement_reflns_used 9926
_cell_measurement_temperature 100(2)
_cell_measurement_theta_max 28
_cell_measurement_theta_min 2
_cell_volume 3682.6(3)
_computing_cell_refinement 'SAINT+ v. 7.56a (Bruker AXS, 2008)'
_computing_data_collection 'apex2 v. 7.0 (Bruker AXS, 2009)'
_computing_data_reduction 'SAINT+ v. 7.56a (Bruker AXS, 2008)'
_computing_molecular_graphics 'XP, SHELXTL v. 6.14 (Bruker, 2000)'
_computing_publication_material 'XCIF, SHELXTL v. 6.14 (Bruker, 2000)'
_computing_structure_refinement 'SHELXL-97 (Sheldrick, 1997)'
_computing_structure_solution 'SHELXS-97 (Sheldrick, 1990)'
_diffrn_ambient_temperature 100(2)
_diffrn_detector_area_resol_mean 8.26
_diffrn_measured_fraction_theta_full 0.995
_diffrn_measured_fraction_theta_max 0.940
_diffrn_measurement_device_type 'Bruker APEX DUO system'
_diffrn_measurement_method '\w rotations with narrow frames'
_diffrn_radiation_monochromator graphite
_diffrn_radiation_source 'normal-focus sealed tube'
_diffrn_radiation_type MoK\a
_diffrn_radiation_wavelength 0.71073
_diffrn_reflns_av_R_equivalents 0.0501
_diffrn_reflns_av_sigmaI/netI 0.0420
_diffrn_reflns_limit_h_max 13
_diffrn_reflns_limit_h_min -13
_diffrn_reflns_limit_k_max 24
_diffrn_reflns_limit_k_min -24
_diffrn_reflns_limit_l_max 26
_diffrn_reflns_limit_l_min -26
_diffrn_reflns_number 44276
_diffrn_reflns_theta_full 27.50
_diffrn_reflns_theta_max 28.60
_diffrn_reflns_theta_min 1.51
_diffrn_standards_decay_% 0
_exptl_absorpt_coefficient_mu 3.592
_exptl_absorpt_correction_T_max 0.862
_exptl_absorpt_correction_T_min 0.741
_exptl_absorpt_correction_type multi-scan
_exptl_absorpt_process_details
;
Absorption correction performed with SADABS program. This is based on the
method of Blessing: Blessing, R. H., Acta Crystallogr., Sect. A 1995, 51, 33.

SADABS: Area-Detector Absorption Correction. Bruker-AXS 
within SAINT+ package, v. 6.1 (2000).
;
_exptl_crystal_colour yellow
_exptl_crystal_density_diffrn 1.611
_exptl_crystal_density_method 'not measured'
_exptl_crystal_description 'irregular block'
_exptl_crystal_F_000 1784
_exptl_crystal_size_max 0.13
_exptl_crystal_size_mid 0.03
_exptl_crystal_size_min 0.03
_refine_diff_density_max 0.822
_refine_diff_density_min -1.092
_refine_diff_density_rms 0.119
_refine_ls_extinction_method none
_refine_ls_goodness_of_fit_ref 1.108
_refine_ls_hydrogen_treatment mixed
_refine_ls_matrix_type full
_refine_ls_number_parameters 478
_refine_ls_number_reflns 8865
_refine_ls_number_restraints 0
_refine_ls_restrained_S_all 1.108
_refine_ls_R_factor_all 0.0449
_refine_ls_R_factor_gt 0.0336
_refine_ls_shift/su_max 0.012
_refine_ls_shift/su_mean 0.000
_refine_ls_structure_factor_coef Fsqd
_refine_ls_weighting_details 'calc w=1/[\s^2^(Fo^2^)+(0.0135P)^2^+5.1454P] where P=(Fo^2^+2Fc^2^)/3'
_refine_ls_weighting_scheme calc
_refine_ls_wR_factor_gt 0.0560
_refine_ls_wR_factor_ref 0.0597
_reflns_number_gt 7623
_reflns_number_total 8865
_reflns_threshold_expression >2sigma(I)
_cod_data_source_file om501275c_si_001.cif
_cod_data_source_block 10a-enrique160
_cod_original_sg_symbol_H-M P21/n
_cod_database_code 4085585
_shelx_f_squared_multiplier 1.000

loop_
_symmetry_equiv_pos_as_xyz
'x, y, z'
'-x+1/2, y+1/2, -z+1/2'
'-x, -y, -z'
'x-1/2, -y-1/2, z-1/2'

loop_
_atom_site_label
_atom_site_type_symbol
_atom_site_fract_x
_atom_site_fract_y
_atom_site_fract_z
_atom_site_U_iso_or_equiv
_atom_site_adp_type
_atom_site_occupancy
_atom_site_symmetry_multiplicity
_atom_site_calc_flag
_atom_site_refinement_flags
Os Os 0.677908(13) 0.229177(7) 1.007973(7) 0.01340(4) Uani 1 1 d .
P1 P 0.56836(9) 0.16289(5) 1.09052(5) 0.01490(18) Uani 1 1 d .
P2 P 0.56400(9) 0.15878(5) 0.93650(5) 0.01433(18) Uani 1 1 d .
N1 N 0.4195(3) 0.32586(16) 0.99571(15) 0.0162(6) Uani 1 1 d .
N2 N 0.6035(3) 0.36840(15) 0.95349(14) 0.0147(6) Uani 1 1 d .
O1 O 0.8491(2) 0.16180(13) 1.01834(12) 0.0172(5) Uani 1 1 d .
O2 O 0.7737(2) 0.29932(13) 1.08001(12) 0.0172(5) Uani 1 1 d .
C1 C 0.5514(3) 0.30953(18) 0.98788(17) 0.0164(7) Uani 1 1 d .
C2 C 0.3151(3) 0.28037(19) 1.02369(19) 0.0201(8) Uani 1 1 d .
H2A H 0.3503 0.2318 1.0317 0.030 Uiso 1 1 calc R
H2B H 0.2406 0.2778 0.9916 0.030 Uiso 1 1 calc R
H2C H 0.2845 0.3009 1.0666 0.030 Uiso 1 1 calc R
C3 C 0.3890(4) 0.39288(19) 0.96808(18) 0.0173(7) Uani 1 1 d .
C4 C 0.5061(4) 0.42026(19) 0.94051(18) 0.0170(7) Uani 1 1 d .
C5 C 0.7362(3) 0.36132(19) 0.92984(17) 0.0155(7) Uani 1 1 d .
C6 C 0.7892(3) 0.29182(18) 0.94025(17) 0.0160(7) Uani 1 1 d .
C7 C 0.9172(3) 0.2807(2) 0.91570(18) 0.0197(8) Uani 1 1 d .
H7 H 0.9558 0.2341 0.9194 0.024 Uiso 1 1 calc R
C8 C 0.9904(4) 0.3363(2) 0.88574(18) 0.0211(8) Uani 1 1 d .
H8 H 1.0775 0.3271 0.8695 0.025 Uiso 1 1 calc R
C9 C 0.9365(4) 0.4046(2) 0.87971(19) 0.0236(8) Uani 1 1 d .
H9 H 0.9875 0.4424 0.8606 0.028 Uiso 1 1 calc R
C10 C 0.8081(4) 0.4179(2) 0.90145(19) 0.0208(8) Uani 1 1 d .
H10 H 0.7700 0.4646 0.8971 0.025 Uiso 1 1 calc R
C11 C 0.2702(4) 0.43069(19) 0.96690(18) 0.0194(8) Uani 1 1 d .
H11 H 0.1914 0.4111 0.9857 0.023 Uiso 1 1 calc R
C12 C 0.2713(4) 0.4980(2) 0.93730(19) 0.0233(8) Uani 1 1 d .
H12 H 0.1924 0.5262 0.9369 0.028 Uiso 1 1 calc R
C13 C 0.3861(4) 0.5252(2) 0.9081(2) 0.0241(8) Uani 1 1 d .
H13 H 0.3830 0.5713 0.8871 0.029 Uiso 1 1 calc R
C14 C 0.5053(4) 0.48722(19) 0.90843(18) 0.0199(8) Uani 1 1 d .
H14 H 0.5829 0.5061 0.8877 0.024 Uiso 1 1 calc R
C15 C 0.9535(4) 0.1747(2) 1.05327(18) 0.0197(8) Uani 1 1 d .
C16 C 1.0626(4) 0.1193(2) 1.0452(2) 0.0275(9) Uani 1 1 d .
H16A H 1.0246 0.0708 1.0488 0.041 Uiso 1 1 calc R
H16B H 1.1297 0.1262 1.0809 0.041 Uiso 1 1 calc R
H16C H 1.1040 0.1251 1.0007 0.041 Uiso 1 1 calc R
C17 C 0.9748(4) 0.2336(2) 1.09566(19) 0.0226(8) Uani 1 1 d .
H17 H 1.0565 0.2345 1.1201 0.027 Uiso 1 1 calc R
C18 C 0.8882(4) 0.29195(19) 1.10607(19) 0.0200(8) Uani 1 1 d .
C19 C 0.9359(4) 0.3532(2) 1.1502(2) 0.0292(9) Uani 1 1 d .
H19A H 0.9791 0.3897 1.1220 0.044 Uiso 1 1 calc R
H19B H 0.9997 0.3349 1.1838 0.044 Uiso 1 1 calc R
H19C H 0.8600 0.3748 1.1734 0.044 Uiso 1 1 calc R
C20 C 0.4556(3) 0.09876(19) 1.04926(19) 0.0164(7) Uani 1 1 d .
H20 H 0.409(4) 0.068(2) 1.0741(19) 0.020 Uiso 1 1 d .
C21 C 0.4584(4) 0.09513(19) 0.98243(19) 0.0174(7) Uani 1 1 d .
H21 H 0.414(4) 0.059(2) 0.9571(19) 0.021 Uiso 1 1 d .
C22 C 0.6592(3) 0.09637(18) 1.14251(18) 0.0151(7) Uani 1 1 d .
C23 C 0.7390(3) 0.04665(19) 1.10821(19) 0.0185(8) Uani 1 1 d .
H23 H 0.7456 0.0489 1.0603 0.022 Uiso 1 1 calc R
C24 C 0.8083(4) -0.0059(2) 1.1439(2) 0.0236(8) Uani 1 1 d .
H24 H 0.8602 -0.0402 1.1201 0.028 Uiso 1 1 calc R
C25 C 0.8025(4) -0.0086(2) 1.2134(2) 0.0252(9) Uani 1 1 d .
H25 H 0.8522 -0.0439 1.2375 0.030 Uiso 1 1 calc R
C26 C 0.7243(4) 0.0401(2) 1.2485(2) 0.0240(8) Uani 1 1 d .
H26 H 0.7200 0.0382 1.2966 0.029 Uiso 1 1 calc R
C27 C 0.6519(4) 0.0918(2) 1.21261(18) 0.0195(8) Uani 1 1 d .
H27 H 0.5967 0.1244 1.2365 0.023 Uiso 1 1 calc R
C28 C 0.4665(3) 0.20863(18) 1.15328(18) 0.0161(7) Uani 1 1 d .
C29 C 0.4936(4) 0.2807(2) 1.16724(19) 0.0214(8) Uani 1 1 d .
H29 H 0.5660 0.3038 1.1455 0.026 Uiso 1 1 calc R
C30 C 0.4163(4) 0.3191(2) 1.2124(2) 0.0266(9) Uani 1 1 d .
H30 H 0.4365 0.3680 1.2220 0.032 Uiso 1 1 calc R
C31 C 0.3094(4) 0.2860(2) 1.2437(2) 0.0282(9) Uani 1 1 d .
H31 H 0.2550 0.3124 1.2740 0.034 Uiso 1 1 calc R
C32 C 0.2824(4) 0.2139(2) 1.2303(2) 0.0279(9) Uani 1 1 d .
H32 H 0.2101 0.1908 1.2522 0.033 Uiso 1 1 calc R
C33 C 0.3596(4) 0.1756(2) 1.18574(19) 0.0225(8) Uani 1 1 d .
H33 H 0.3400 0.1264 1.1769 0.027 Uiso 1 1 calc R
C34 C 0.6428(3) 0.09678(18) 0.87604(18) 0.0160(7) Uani 1 1 d .
C35 C 0.5721(4) 0.0671(2) 0.82175(19) 0.0217(8) Uani 1 1 d .
H35 H 0.4803 0.0780 0.8163 0.026 Uiso 1 1 calc R
C36 C 0.6334(4) 0.0220(2) 0.7757(2) 0.0247(9) Uani 1 1 d .
H36 H 0.5840 0.0025 0.7389 0.030 Uiso 1 1 calc R
C37 C 0.7663(4) 0.0053(2) 0.7833(2) 0.0239(8) Uani 1 1 d .
H37 H 0.8088 -0.0252 0.7514 0.029 Uiso 1 1 calc R
C38 C 0.8370(4) 0.0330(2) 0.8373(2) 0.0279(9) Uani 1 1 d .
H38 H 0.9281 0.0207 0.8431 0.034 Uiso 1 1 calc R
C39 C 0.7764(4) 0.0790(2) 0.88381(19) 0.0227(8) Uani 1 1 d .
H39 H 0.8263 0.0981 0.9207 0.027 Uiso 1 1 calc R
C40 C 0.4456(3) 0.20154(19) 0.87805(17) 0.0159(7) Uani 1 1 d .
C41 C 0.3133(3) 0.1801(2) 0.8719(2) 0.0215(8) Uani 1 1 d .
H41 H 0.2777 0.1465 0.9033 0.026 Uiso 1 1 calc R
C42 C 0.2331(4) 0.2073(2) 0.8203(2) 0.0266(9) Uani 1 1 d .
H42 H 0.1435 0.1918 0.8157 0.032 Uiso 1 1 calc R
C43 C 0.2846(4) 0.2569(2) 0.7758(2) 0.0300(10) Uani 1 1 d .
H43 H 0.2313 0.2743 0.7393 0.036 Uiso 1 1 calc R
C44 C 0.4137(4) 0.2818(2) 0.7837(2) 0.0267(9) Uani 1 1 d .
H44 H 0.4470 0.3178 0.7542 0.032 Uiso 1 1 calc R
C45 C 0.4939(4) 0.25434(19) 0.83467(18) 0.0196(8) Uani 1 1 d .
H45 H 0.5823 0.2716 0.8401 0.024 Uiso 1 1 calc R

loop_
_atom_site_aniso_label
_atom_site_aniso_U_11
_atom_site_aniso_U_22
_atom_site_aniso_U_33
_atom_site_aniso_U_23
_atom_site_aniso_U_13
_atom_site_aniso_U_12
Os 0.01273(6) 0.01338(7) 0.01408(7) 0.00072(6) -0.00077(4) -0.00027(6)
P1 0.0155(4) 0.0138(4) 0.0155(4) 0.0006(3) 0.0004(4) -0.0003(3)
P2 0.0143(4) 0.0146(4) 0.0141(4) -0.0001(3) -0.0009(3) 0.0001(3)
N1 0.0123(14) 0.0172(15) 0.0190(16) -0.0007(12) 0.0005(12) 0.0004(11)
N2 0.0154(14) 0.0135(14) 0.0152(15) 0.0022(11) -0.0007(12) 0.0002(11)
O1 0.0132(12) 0.0162(13) 0.0221(13) 0.0024(10) -0.0027(10) 0.0025(10)
O2 0.0158(12) 0.0176(13) 0.0182(13) -0.0015(10) -0.0015(10) -0.0023(10)
C1 0.0218(18) 0.0131(17) 0.0143(17) -0.0013(14) 0.0005(14) -0.0016(14)
C2 0.0126(16) 0.021(2) 0.026(2) 0.0016(16) 0.0026(14) 0.0005(14)
C3 0.0224(19) 0.0150(18) 0.0145(18) -0.0015(14) -0.0015(14) 0.0016(14)
C4 0.0209(18) 0.0133(17) 0.0169(18) -0.0042(14) -0.0022(14) 0.0041(14)
C5 0.0141(17) 0.0200(18) 0.0123(17) 0.0002(14) -0.0021(13) -0.0023(14)
C6 0.0147(17) 0.0181(18) 0.0151(17) 0.0020(13) 0.0007(14) -0.0012(13)
C7 0.0197(18) 0.0201(19) 0.0194(18) 0.0003(15) -0.0012(14) 0.0002(15)
C8 0.0140(17) 0.031(2) 0.0184(19) 0.0045(16) 0.0043(14) -0.0025(15)
C9 0.0203(19) 0.026(2) 0.025(2) 0.0064(16) -0.0007(16) -0.0053(16)
C10 0.0239(19) 0.0178(19) 0.0206(19) 0.0027(15) 0.0008(15) -0.0026(15)
C11 0.0170(18) 0.0198(19) 0.0213(19) -0.0045(15) -0.0038(15) 0.0012(14)
C12 0.026(2) 0.021(2) 0.023(2) -0.0043(16) -0.0092(16) 0.0067(16)
C13 0.032(2) 0.0151(18) 0.025(2) 0.0029(15) -0.0080(17) 0.0022(16)
C14 0.0223(19) 0.0193(19) 0.0182(19) -0.0017(15) -0.0030(15) -0.0011(15)
C15 0.0186(18) 0.0212(19) 0.0193(19) 0.0075(15) 0.0016(15) -0.0006(15)
C16 0.020(2) 0.030(2) 0.032(2) 0.0031(18) -0.0027(17) 0.0034(17)
C17 0.0195(18) 0.025(2) 0.0235(19) 0.0042(17) -0.0053(15) 0.0000(16)
C18 0.0216(19) 0.0189(19) 0.0194(19) 0.0057(14) -0.0010(15) -0.0070(14)
C19 0.031(2) 0.025(2) 0.031(2) -0.0036(18) -0.0124(18) -0.0046(18)
C20 0.0143(17) 0.0143(17) 0.0205(19) 0.0002(14) -0.0005(14) -0.0007(13)
C21 0.0169(17) 0.0135(17) 0.0217(19) -0.0008(14) -0.0035(15) 0.0011(14)
C22 0.0122(16) 0.0134(17) 0.0196(18) 0.0003(14) -0.0017(14) -0.0040(13)
C23 0.0162(17) 0.0188(19) 0.0207(19) 0.0024(15) 0.0006(15) -0.0025(14)
C24 0.0202(19) 0.0168(19) 0.034(2) -0.0004(16) -0.0009(17) 0.0013(15)
C25 0.021(2) 0.024(2) 0.031(2) 0.0084(17) -0.0044(17) 0.0017(16)
C26 0.024(2) 0.029(2) 0.020(2) 0.0075(16) -0.0012(16) 0.0008(16)
C27 0.0193(18) 0.0212(19) 0.0181(19) 0.0009(15) 0.0003(15) -0.0003(15)
C28 0.0152(17) 0.0174(18) 0.0157(17) 0.0012(13) -0.0016(14) 0.0034(13)
C29 0.0180(18) 0.021(2) 0.025(2) -0.0017(16) -0.0018(15) -0.0022(15)
C30 0.029(2) 0.023(2) 0.027(2) -0.0087(17) -0.0035(17) 0.0018(17)
C31 0.023(2) 0.034(2) 0.029(2) -0.0079(18) 0.0065(17) 0.0033(17)
C32 0.022(2) 0.033(2) 0.028(2) -0.0015(17) 0.0098(17) -0.0034(17)
C33 0.0213(19) 0.0201(19) 0.026(2) -0.0004(16) 0.0026(16) -0.0019(15)
C34 0.0188(18) 0.0137(17) 0.0155(18) 0.0025(14) 0.0031(14) 0.0014(14)
C35 0.0184(18) 0.0206(19) 0.026(2) -0.0031(16) -0.0009(15) 0.0009(15)
C36 0.030(2) 0.021(2) 0.024(2) -0.0062(16) -0.0043(17) -0.0019(16)
C37 0.030(2) 0.0182(19) 0.024(2) -0.0022(16) 0.0056(17) 0.0022(16)
C38 0.021(2) 0.033(2) 0.030(2) -0.0029(18) 0.0024(17) 0.0049(17)
C39 0.023(2) 0.025(2) 0.020(2) -0.0021(16) -0.0024(16) 0.0030(16)
C40 0.0192(18) 0.0161(17) 0.0125(17) -0.0022(13) 0.0000(14) 0.0040(14)
C41 0.0175(18) 0.0186(19) 0.028(2) -0.0026(16) -0.0028(16) 0.0033(15)
C42 0.0196(19) 0.025(2) 0.035(2) -0.0039(17) -0.0086(17) 0.0052(15)
C43 0.033(2) 0.031(2) 0.025(2) 0.0013(17) -0.0114(18) 0.0089(18)
C44 0.034(2) 0.022(2) 0.024(2) 0.0063(16) -0.0003(17) 0.0026(17)
C45 0.0216(18) 0.0184(19) 0.0187(19) -0.0020(14) -0.0010(15) 0.0012(14)

loop_
_atom_type_symbol
_atom_type_description
_atom_type_scat_dispersion_real
_atom_type_scat_dispersion_imag
_atom_type_scat_source
C C 0.0033 0.0016 'International Tables Vol C Tables 4.2.6.8 and 6.1.1.4'
H H 0.0000 0.0000 'International Tables Vol C Tables 4.2.6.8 and 6.1.1.4'
N N 0.0061 0.0033 'International Tables Vol C Tables 4.2.6.8 and 6.1.1.4'
O O 0.0106 0.0060 'International Tables Vol C Tables 4.2.6.8 and 6.1.1.4'
P P 0.1023 0.0942 'International Tables Vol C Tables 4.2.6.8 and 6.1.1.4'
Os Os -1.2165 7.6030 'International Tables Vol C Tables 4.2.6.8 and 6.1.1.4'

loop_
_geom_angle_atom_site_label_1
_geom_angle_atom_site_label_2
_geom_angle_atom_site_label_3
_geom_angle
C1 Os C6 78.63(14)
C1 Os O1 165.33(12)
C6 Os O1 87.23(11)
C1 Os O2 87.79(12)
C6 Os O2 81.21(11)
O1 Os O2 86.20(9)
C1 Os P2 89.30(10)
C6 Os P2 101.27(10)
O1 Os P2 97.35(7)
O2 Os P2 175.73(7)
C1 Os P1 103.24(10)
C6 Os P1 174.81(10)
O1 Os P1 90.52(7)
O2 Os P1 93.98(7)
P2 Os P1 83.65(3)
C28 P1 C20 104.79(16)
C28 P1 C22 102.28(16)
C20 P1 C22 96.63(16)
C28 P1 Os 120.09(12)
C20 P1 Os 109.11(12)
C22 P1 Os 120.56(11)
C40 P2 C21 102.33(16)
C40 P2 C34 98.26(16)
C21 P2 C34 99.89(16)
C40 P2 Os 118.20(12)
C21 P2 Os 111.18(12)
C34 P2 Os 123.60(12)
C1 N1 C3 111.3(3)
C1 N1 C2 127.9(3)
C3 N1 C2 120.6(3)
C1 N2 C4 111.3(3)
C1 N2 C5 116.5(3)
C4 N2 C5 131.5(3)
C15 O1 Os 127.0(2)
C18 O2 Os 127.3(2)
N1 C1 N2 104.5(3)
N1 C1 Os 139.3(3)
N2 C1 Os 116.1(2)
N1 C2 H2A 109.5
N1 C2 H2B 109.5
H2A C2 H2B 109.5
N1 C2 H2C 109.5
H2A C2 H2C 109.5
H2B C2 H2C 109.5
C11 C3 N1 130.3(3)
C11 C3 C4 122.6(3)
N1 C3 C4 107.1(3)
C14 C4 C3 120.0(3)
C14 C4 N2 134.3(3)
C3 C4 N2 105.7(3)
C10 C5 C6 123.4(3)
C10 C5 N2 123.5(3)
C6 C5 N2 113.0(3)
C7 C6 C5 115.7(3)
C7 C6 Os 129.6(3)
C5 C6 Os 113.3(2)
C6 C7 C8 121.8(3)
C6 C7 H7 119.1
C8 C7 H7 119.1
C9 C8 C7 120.2(3)
C9 C8 H8 119.9
C7 C8 H8 119.9
C8 C9 C10 120.2(4)
C8 C9 H9 119.9
C10 C9 H9 119.9
C9 C10 C5 118.5(3)
C9 C10 H10 120.8
C5 C10 H10 120.8
C12 C11 C3 117.1(4)
C12 C11 H11 121.4
C3 C11 H11 121.4
C11 C12 C13 120.9(4)
C11 C12 H12 119.5
C13 C12 H12 119.5
C12 C13 C14 122.2(3)
C12 C13 H13 118.9
C14 C13 H13 118.9
C13 C14 C4 117.1(3)
C13 C14 H14 121.5
C4 C14 H14 121.4
O1 C15 C17 126.5(3)
O1 C15 C16 114.3(3)
C17 C15 C16 119.2(3)
C15 C16 H16A 109.5
C15 C16 H16B 109.5
H16A C16 H16B 109.5
C15 C16 H16C 109.5
H16A C16 H16C 109.5
H16B C16 H16C 109.5
C15 C17 C18 126.8(3)
C15 C17 H17 116.6
C18 C17 H17 116.6
O2 C18 C17 126.0(3)
O2 C18 C19 116.0(3)
C17 C18 C19 118.0(3)
C18 C19 H19A 109.5
C18 C19 H19B 109.5
H19A C19 H19B 109.5
C18 C19 H19C 109.5
H19A C19 H19C 109.5
H19B C19 H19C 109.5
C21 C20 P1 117.4(3)
C21 C20 H20 122(2)
P1 C20 H20 120(2)
C20 C21 P2 118.5(3)
C20 C21 H21 124(2)
P2 C21 H21 118(2)
C27 C22 C23 118.4(3)
C27 C22 P1 124.5(3)
C23 C22 P1 117.1(3)
C24 C23 C22 120.3(4)
C24 C23 H23 119.8
C22 C23 H23 119.8
C25 C24 C23 120.5(4)
C25 C24 H24 119.8
C23 C24 H24 119.8
C24 C25 C26 120.3(4)
C24 C25 H25 119.9
C26 C25 H25 119.9
C25 C26 C27 119.3(4)
C25 C26 H26 120.3
C27 C26 H26 120.3
C22 C27 C26 121.2(4)
C22 C27 H27 119.4
C26 C27 H27 119.4
C29 C28 C33 118.7(3)
C29 C28 P1 118.1(3)
C33 C28 P1 123.1(3)
C30 C29 C28 120.7(3)
C30 C29 H29 119.6
C28 C29 H29 119.6
C29 C30 C31 120.0(4)
C29 C30 H30 120.0
C31 C30 H30 120.0
C30 C31 C32 119.5(4)
C30 C31 H31 120.2
C32 C31 H31 120.2
C33 C32 C31 120.5(4)
C33 C32 H32 119.8
C31 C32 H32 119.8
C32 C33 C28 120.5(4)
C32 C33 H33 119.7
C28 C33 H33 119.7
C39 C34 C35 118.5(3)
C39 C34 P2 119.8(3)
C35 C34 P2 121.7(3)
C36 C35 C34 121.0(3)
C36 C35 H35 119.5
C34 C35 H35 119.5
C37 C36 C35 120.1(4)
C37 C36 H36 119.9
C35 C36 H36 119.9
C38 C37 C36 119.6(4)
C38 C37 H37 120.2
C36 C37 H37 120.2
C37 C38 C39 120.7(4)
C37 C38 H38 119.6
C39 C38 H38 119.6
C34 C39 C38 120.0(4)
C34 C39 H39 120.0
C38 C39 H39 120.0
C45 C40 C41 119.1(3)
C45 C40 P2 117.6(3)
C41 C40 P2 123.1(3)
C42 C41 C40 120.6(4)
C42 C41 H41 119.7
C40 C41 H41 119.7
C43 C42 C41 119.4(4)
C43 C42 H42 120.3
C41 C42 H42 120.3
C42 C43 C44 120.5(4)
C42 C43 H43 119.7
C44 C43 H43 119.7
C45 C44 C43 120.1(4)
C45 C44 H44 120.0
C43 C44 H44 120.0
C44 C45 C40 120.2(4)
C44 C45 H45 119.9
C40 C45 H45 119.9

loop_
_geom_bond_atom_site_label_1
_geom_bond_atom_site_label_2
_geom_bond_distance
Os C1 1.998(3)
Os C6 2.100(3)
Os O1 2.136(2)
Os O2 2.150(2)
Os P2 2.2327(9)
Os P1 2.3251(9)
P1 C28 1.823(4)
P1 C20 1.831(4)
P1 C22 1.843(4)
P2 C40 1.833(3)
P2 C21 1.833(4)
P2 C34 1.841(4)
N1 C1 1.371(4)
N1 C3 1.391(4)
N1 C2 1.458(4)
N2 C1 1.391(4)
N2 C4 1.396(4)
N2 C5 1.423(4)
O1 C15 1.275(4)
O2 C18 1.266(4)
C2 H2A 0.9800
C2 H2B 0.9800
C2 H2C 0.9800
C3 C11 1.386(5)
C3 C4 1.396(5)
C4 C14 1.394(5)
C5 C10 1.395(5)
C5 C6 1.410(5)
C6 C7 1.394(5)
C7 C8 1.401(5)
C7 H7 0.9500
C8 C9 1.382(5)
C8 H8 0.9500
C9 C10 1.386(5)
C9 H9 0.9500
C10 H10 0.9500
C11 C12 1.379(5)
C11 H11 0.9500
C12 C13 1.389(5)
C12 H12 0.9500
C13 C14 1.392(5)
C13 H13 0.9500
C14 H14 0.9500
C15 C17 1.392(5)
C15 C16 1.512(5)
C16 H16A 0.9800
C16 H16B 0.9800
C16 H16C 0.9800
C17 C18 1.405(5)
C17 H17 0.9500
C18 C19 1.508(5)
C19 H19A 0.9800
C19 H19B 0.9800
C19 H19C 0.9800
C20 C21 1.321(5)
C20 H20 0.89(4)
C21 H21 0.94(4)
C22 C27 1.388(5)
C22 C23 1.400(5)
C23 C24 1.387(5)
C23 H23 0.9500
C24 C25 1.374(5)
C24 H24 0.9500
C25 C26 1.386(5)
C25 H25 0.9500
C26 C27 1.394(5)
C26 H26 0.9500
C27 H27 0.9500
C28 C29 1.392(5)
C28 C33 1.397(5)
C29 C30 1.384(5)
C29 H29 0.9500
C30 C31 1.387(5)
C30 H30 0.9500
C31 C32 1.390(5)
C31 H31 0.9500
C32 C33 1.374(5)
C32 H32 0.9500
C33 H33 0.9500
C34 C39 1.391(5)
C34 C35 1.395(5)
C35 C36 1.383(5)
C35 H35 0.9500
C36 C37 1.379(5)
C36 H36 0.9500
C37 C38 1.378(5)
C37 H37 0.9500
C38 C39 1.395(5)
C38 H38 0.9500
C39 H39 0.9500
C40 C45 1.391(5)
C40 C41 1.393(5)
C41 C42 1.391(5)
C41 H41 0.9500
C42 C43 1.376(6)
C42 H42 0.9500
C43 C44 1.386(6)
C43 H43 0.9500
C44 C45 1.382(5)
C44 H44 0.9500
C45 H45 0.9500
